data_4071923
loop_
_publ_author_name
'Meredith, M. Brett'
'Crisp, Jeffrey A.'
'Brady, Erik D.'
'Hanusa, Timothy P.'
'Yee, Gordon T.'
'Pink, Maren'
'Brennessel, William W.'
'Young, Victor G.'

_publ_section_title
;
 Tunable Spin-Crossover Behavior in Polymethylated
 Bis(indenyl)chromium(II) Complexes: The Significance of Benzo-Ring
 Substitution
;
_journal_issue 21
_journal_name_full Organometallics
_journal_page_first 5464
_journal_paper_doi 10.1021/om800473z
_journal_volume 27
_journal_year 2008
_chemical_formula_moiety 'C28 H34 Cr'
_chemical_formula_sum 'C28 H34 Cr'
_chemical_formula_weight 422.55
_chemical_name_common 00342
_chemical_name_systematic
; 
 ? 
;
_space_group_IT_number 15
_symmetry_cell_setting monoclinic
_symmetry_space_group_name_Hall '-C 2yc'
_symmetry_space_group_name_H-M 'C 1 2/c 1'
_atom_sites_solution_hydrogens geom
_atom_sites_solution_primary direct
_atom_sites_solution_secondary difmap
_audit_creation_method SHELXL-97
_cell_angle_alpha 90.000
_cell_angle_beta 93.237(2)
_cell_angle_gamma 90.000
_cell_formula_units_Z 4
_cell_length_a 11.101(2)
_cell_length_b 13.664(2)
_cell_length_c 14.302(2)
_cell_measurement_reflns_used 3849
_cell_measurement_temperature 173(2)
_cell_measurement_theta_max 54.8
_cell_measurement_theta_min 4.7
_cell_volume 2165.9(6)
_computing_cell_refinement 'SAINT, Bruker'
_computing_data_collection 'SMART, Bruker'
_computing_data_reduction 'SAINT, Bruker'
_computing_structure_refinement 'SHELXL-97 (Sheldrick, 1997)'
_computing_structure_solution 'SHELXS-97 (Sheldrick, 1990)'
_diffrn_ambient_temperature 173(2)
_diffrn_measured_fraction_theta_full 0.996
_diffrn_measured_fraction_theta_max 0.996
_diffrn_measurement_device_type 'SMART, Platform CCD, Siemens'
_diffrn_measurement_method omega-scans
_diffrn_radiation_monochromator graphite
_diffrn_radiation_source 'fine-focus sealed tube'
_diffrn_radiation_type MoK\a
_diffrn_radiation_wavelength 0.71073
_diffrn_reflns_av_R_equivalents 0.0887
_diffrn_reflns_av_sigmaI/netI 0.0598
_diffrn_reflns_limit_h_max 14
_diffrn_reflns_limit_h_min -14
_diffrn_reflns_limit_k_max 17
_diffrn_reflns_limit_k_min -16
_diffrn_reflns_limit_l_max 17
_diffrn_reflns_limit_l_min -18
_diffrn_reflns_number 9424
_diffrn_reflns_theta_full 27.50
_diffrn_reflns_theta_max 27.50
_diffrn_reflns_theta_min 2.37
_exptl_absorpt_coefficient_mu 0.540
_exptl_absorpt_correction_T_max 0.9581
_exptl_absorpt_correction_T_min 0.8769
_exptl_absorpt_correction_type multi-scan
_exptl_absorpt_process_details 'SADABS, R. Blessing (1995)'
_exptl_crystal_colour red
_exptl_crystal_density_diffrn 1.296
_exptl_crystal_density_method 'not measured'
_exptl_crystal_description block
_exptl_crystal_F_000 904
_exptl_crystal_size_max 0.25
_exptl_crystal_size_mid 0.18
_exptl_crystal_size_min 0.08
_refine_diff_density_max 1.658
_refine_diff_density_min -0.599
_refine_diff_density_rms 0.114
_refine_ls_extinction_method none
_refine_ls_goodness_of_fit_ref 1.129
_refine_ls_hydrogen_treatment constr
_refine_ls_matrix_type full
_refine_ls_number_parameters 137
_refine_ls_number_reflns 2488
_refine_ls_number_restraints 0
_refine_ls_restrained_S_all 1.129
_refine_ls_R_factor_all 0.1044
_refine_ls_R_factor_gt 0.0847
_refine_ls_shift/su_max 0.001
_refine_ls_shift/su_mean 0.000
_refine_ls_structure_factor_coef Fsqd
_refine_ls_weighting_details 'calc w=1/[\s^2^(Fo^2^)+(0.0795P)^2^+16.4291P] where P=(Fo^2^+2Fc^2^)/3'
_refine_ls_weighting_scheme calc
_refine_ls_wR_factor_gt 0.2238
_refine_ls_wR_factor_ref 0.2341
_reflns_number_gt 1927
_reflns_number_total 2488
_reflns_threshold_expression >2sigma(I)
_cod_data_source_file om800473z_si_005.cif
_cod_data_source_block 00342
_cod_original_sg_symbol_H-M C2/c
_cod_database_code 4071923

loop_
_symmetry_equiv_pos_as_xyz
'x, y, z'
'-x, y, -z+1/2'
'x+1/2, y+1/2, z'
'-x+1/2, y+1/2, -z+1/2'
'-x, -y, -z'
'x, -y, z-1/2'
'-x+1/2, -y+1/2, -z'
'x+1/2, -y+1/2, z-1/2'

loop_
_atom_site_label
_atom_site_type_symbol
_atom_site_fract_x
_atom_site_fract_y
_atom_site_fract_z
_atom_site_U_iso_or_equiv
_atom_site_adp_type
_atom_site_occupancy
_atom_site_symmetry_multiplicity
_atom_site_calc_flag
_atom_site_refinement_flags
Cr1 Cr 0.5000 0.31261(7) 0.7500 0.0256(3) Uani 1 2 d S
C1 C 0.4019(4) 0.3598(3) 0.6180(3) 0.0269(9) Uani 1 1 d .
C2 C 0.5259(4) 0.3928(3) 0.6237(3) 0.0288(9) Uani 1 1 d .
H2A H 0.5537 0.4622 0.6198 0.035 Uiso 1 1 calc R
C3 C 0.6019(4) 0.3078(3) 0.6288(3) 0.0296(9) Uani 1 1 d .
C4 C 0.5258(4) 0.2244(3) 0.6297(3) 0.0290(9) Uani 1 1 d .
H4A H 0.5540 0.1549 0.6310 0.035 Uiso 1 1 calc R
C5 C 0.4025(4) 0.2551(3) 0.6219(3) 0.0258(9) Uani 1 1 d .
C6 C 0.2929(4) 0.2016(3) 0.6257(3) 0.0300(10) Uani 1 1 d .
C7 C 0.1860(4) 0.2540(3) 0.6207(3) 0.0294(10) Uani 1 1 d .
C8 C 0.1860(4) 0.3590(3) 0.6150(3) 0.0301(10) Uani 1 1 d .
C9 C 0.2908(4) 0.4120(3) 0.6149(3) 0.0281(9) Uani 1 1 d .
C10 C 0.7380(4) 0.3090(4) 0.6296(4) 0.0360(11) Uani 1 1 d .
H10A H 0.7635 0.3042 0.5653 0.054 Uiso 1 1 calc R
H10B H 0.7704 0.2535 0.6663 0.054 Uiso 1 1 calc R
H10C H 0.7683 0.3702 0.6578 0.054 Uiso 1 1 calc R
C11 C 0.3006(4) 0.0931(3) 0.6341(4) 0.0373(11) Uani 1 1 d .
H11A H 0.2273 0.0681 0.6609 0.056 Uiso 1 1 calc R
H11B H 0.3711 0.0754 0.6749 0.056 Uiso 1 1 calc R
H11C H 0.3084 0.0644 0.5719 0.056 Uiso 1 1 calc R
C12 C 0.0672(4) 0.1996(4) 0.6234(4) 0.0411(12) Uani 1 1 d .
H12A H 0.0828 0.1311 0.6402 0.062 Uiso 1 1 calc R
H12B H 0.0244 0.2028 0.5617 0.062 Uiso 1 1 calc R
H12C H 0.0177 0.2298 0.6701 0.062 Uiso 1 1 calc R
C13 C 0.0649(4) 0.4109(4) 0.6089(4) 0.0411(12) Uani 1 1 d .
H13A H 0.0770 0.4805 0.5960 0.062 Uiso 1 1 calc R
H13B H 0.0263 0.4037 0.6685 0.062 Uiso 1 1 calc R
H13C H 0.0132 0.3820 0.5584 0.062 Uiso 1 1 calc R
C14 C 0.2978(5) 0.5219(4) 0.6094(4) 0.0411(12) Uani 1 1 d .
H14A H 0.2164 0.5495 0.6100 0.062 Uiso 1 1 calc R
H14B H 0.3344 0.5409 0.5513 0.062 Uiso 1 1 calc R
H14C H 0.3471 0.5468 0.6632 0.062 Uiso 1 1 calc R

loop_
_atom_site_aniso_label
_atom_site_aniso_U_11
_atom_site_aniso_U_22
_atom_site_aniso_U_33
_atom_site_aniso_U_23
_atom_site_aniso_U_13
_atom_site_aniso_U_12
Cr1 0.0220(5) 0.0245(5) 0.0305(6) 0.000 0.0012(4) 0.000
C1 0.027(2) 0.028(2) 0.025(2) 0.0008(17) 0.0013(16) 0.0045(17)
C2 0.029(2) 0.027(2) 0.031(2) 0.0031(18) 0.0030(17) -0.0035(17)
C3 0.025(2) 0.033(2) 0.030(2) 0.0014(19) 0.0031(17) -0.0025(18)
C4 0.026(2) 0.025(2) 0.037(2) -0.0030(19) 0.0032(18) 0.0002(17)
C5 0.028(2) 0.025(2) 0.025(2) -0.0021(16) -0.0002(17) -0.0031(16)
C6 0.029(2) 0.030(2) 0.031(2) -0.0053(18) -0.0010(17) -0.0018(17)
C7 0.025(2) 0.032(2) 0.031(2) -0.0024(18) 0.0030(17) -0.0030(17)
C8 0.027(2) 0.033(2) 0.031(2) 0.0012(19) 0.0011(17) 0.0015(18)
C9 0.026(2) 0.027(2) 0.031(2) 0.0004(18) 0.0025(17) 0.0034(16)
C10 0.028(2) 0.038(3) 0.042(3) -0.002(2) 0.0025(19) 0.002(2)
C11 0.036(2) 0.027(2) 0.049(3) -0.002(2) 0.003(2) -0.0056(19)
C12 0.028(2) 0.047(3) 0.049(3) 0.003(2) 0.000(2) -0.008(2)
C13 0.025(2) 0.046(3) 0.052(3) 0.000(2) 0.003(2) 0.003(2)
C14 0.043(3) 0.025(2) 0.056(3) 0.003(2) 0.005(2) 0.002(2)

loop_
_atom_type_symbol
_atom_type_description
_atom_type_scat_dispersion_real
_atom_type_scat_dispersion_imag
_atom_type_scat_source
C C 0.0033 0.0016 'International Tables Vol C Tables 4.2.6.8 and 6.1.1.4'
H H 0.0000 0.0000 'International Tables Vol C Tables 4.2.6.8 and 6.1.1.4'
Cr Cr 0.3209 0.6236 'International Tables Vol C Tables 4.2.6.8 and 6.1.1.4'

loop_
_geom_angle_atom_site_label_1
_geom_angle_atom_site_label_2
_geom_angle_atom_site_label_3
_geom_angle
_geom_angle_site_symmetry_1
_geom_angle_site_symmetry_3
C3 Cr1 C3 176.5(3) 2_656 .
C3 Cr1 C4 138.01(18) 2_656 .
C3 Cr1 C4 38.93(17) . .
C3 Cr1 C4 38.93(17) 2_656 2_656
C3 Cr1 C4 138.01(18) . 2_656
C4 Cr1 C4 111.2(3) . 2_656
C3 Cr1 C2 39.25(17) 2_656 2_656
C3 Cr1 C2 143.68(18) . 2_656
C4 Cr1 C2 176.30(18) . 2_656
C4 Cr1 C2 65.10(17) 2_656 2_656
C3 Cr1 C2 143.68(18) 2_656 .
C3 Cr1 C2 39.25(17) . .
C4 Cr1 C2 65.10(17) . .
C4 Cr1 C2 176.30(18) 2_656 .
C2 Cr1 C2 118.6(2) 2_656 .
C3 Cr1 C5 113.94(16) 2_656 .
C3 Cr1 C5 64.69(16) . .
C4 Cr1 C5 38.33(16) . .
C4 Cr1 C5 112.62(17) 2_656 .
C2 Cr1 C5 142.51(16) 2_656 .
C2 Cr1 C5 64.41(16) . .
C3 Cr1 C5 64.69(16) 2_656 2_656
C3 Cr1 C5 113.94(16) . 2_656
C4 Cr1 C5 112.62(17) . 2_656
C4 Cr1 C5 38.33(16) 2_656 2_656
C2 Cr1 C5 64.41(16) 2_656 2_656
C2 Cr1 C5 142.51(16) . 2_656
C5 Cr1 C5 138.5(2) . 2_656
C3 Cr1 C1 64.73(16) 2_656 2_656
C3 Cr1 C1 116.40(16) . 2_656
C4 Cr1 C1 140.16(17) . 2_656
C4 Cr1 C1 63.92(16) 2_656 2_656
C2 Cr1 C1 38.63(16) 2_656 2_656
C2 Cr1 C1 118.97(17) . 2_656
C5 Cr1 C1 176.12(17) . 2_656
C5 Cr1 C1 37.63(16) 2_656 2_656
C3 Cr1 C1 116.40(16) 2_656 .
C3 Cr1 C1 64.73(16) . .
C4 Cr1 C1 63.92(16) . .
C4 Cr1 C1 140.16(17) 2_656 .
C2 Cr1 C1 118.97(17) 2_656 .
C2 Cr1 C1 38.63(16) . .
C5 Cr1 C1 37.63(16) . .
C5 Cr1 C1 176.12(17) 2_656 .
C1 Cr1 C1 146.2(2) 2_656 .
C9 C1 C5 120.2(4) . .
C9 C1 C2 131.8(4) . .
C5 C1 C2 107.9(4) . .
C9 C1 Cr1 123.7(3) . .
C5 C1 Cr1 71.1(2) . .
C2 C1 Cr1 67.9(2) . .
C3 C2 C1 107.8(4) . .
C3 C2 Cr1 69.5(2) . .
C1 C2 Cr1 73.5(2) . .
C4 C3 C2 107.6(4) . .
C4 C3 C10 127.2(4) . .
C2 C3 C10 125.2(4) . .
C4 C3 Cr1 70.9(3) . .
C2 C3 Cr1 71.2(2) . .
C10 C3 Cr1 124.9(3) . .
C3 C4 C5 109.3(4) . .
C3 C4 Cr1 70.2(3) . .
C5 C4 Cr1 74.0(3) . .
C6 C5 C4 131.5(4) . .
C6 C5 C1 120.9(4) . .
C4 C5 C1 107.4(4) . .
C6 C5 Cr1 121.9(3) . .
C4 C5 Cr1 67.6(2) . .
C1 C5 Cr1 71.3(2) . .
C7 C6 C5 117.7(4) . .
C7 C6 C11 124.3(4) . .
C5 C6 C11 118.0(4) . .
C6 C7 C8 121.1(4) . .
C6 C7 C12 119.3(4) . .
C8 C7 C12 119.6(4) . .
C9 C8 C7 122.0(4) . .
C9 C8 C13 120.1(4) . .
C7 C8 C13 117.8(4) . .
C8 C9 C1 118.0(4) . .
C8 C9 C14 125.0(4) . .
C1 C9 C14 117.0(4) . .

loop_
_geom_bond_atom_site_label_1
_geom_bond_atom_site_label_2
_geom_bond_distance
_geom_bond_site_symmetry_2
Cr1 C3 2.124(4) 2_656
Cr1 C3 2.124(4) .
Cr1 C4 2.133(5) .
Cr1 C4 2.133(5) 2_656
Cr1 C2 2.146(4) 2_656
Cr1 C2 2.146(4) .
Cr1 C5 2.218(4) .
Cr1 C5 2.218(4) 2_656
Cr1 C1 2.221(4) 2_656
Cr1 C1 2.221(4) .
C1 C9 1.424(6) .
C1 C5 1.432(6) .
C1 C2 1.446(6) .
C2 C3 1.434(6) .
C3 C4 1.419(6) .
C3 C10 1.510(6) .
C4 C5 1.431(6) .
C5 C6 1.423(6) .
C6 C7 1.385(6) .
C6 C11 1.489(6) .
C7 C8 1.437(7) .
C7 C12 1.515(6) .
C8 C9 1.371(6) .
C8 C13 1.518(6) .
C9 C14 1.505(6) .

loop_
_geom_torsion_atom_site_label_1
_geom_torsion_atom_site_label_2
_geom_torsion_atom_site_label_3
_geom_torsion_atom_site_label_4
_geom_torsion
_geom_torsion_site_symmetry_1
C3 Cr1 C1 C9 18.7(4) 2_656
C3 Cr1 C1 C9 -165.0(4) .
C4 Cr1 C1 C9 151.6(4) .
C4 Cr1 C1 C9 59.1(5) 2_656
C2 Cr1 C1 C9 -25.8(4) 2_656
C2 Cr1 C1 C9 -126.4(5) .
C5 Cr1 C1 C9 114.3(5) .
C5 Cr1 C1 C9 124(2) 2_656
C1 Cr1 C1 C9 -64.7(4) 2_656
C3 Cr1 C1 C5 -95.6(3) 2_656
C3 Cr1 C1 C5 80.7(3) .
C4 Cr1 C1 C5 37.3(3) .
C4 Cr1 C1 C5 -55.1(4) 2_656
C2 Cr1 C1 C5 -140.1(3) 2_656
C2 Cr1 C1 C5 119.3(4) .
C5 Cr1 C1 C5 10(3) 2_656
C1 Cr1 C1 C5 -179.0(3) 2_656
C3 Cr1 C1 C2 145.0(3) 2_656
C3 Cr1 C1 C2 -38.7(3) .
C4 Cr1 C1 C2 -82.0(3) .
C4 Cr1 C1 C2 -174.5(3) 2_656
C2 Cr1 C1 C2 100.6(4) 2_656
C5 Cr1 C1 C2 -119.3(4) .
C5 Cr1 C1 C2 -110(2) 2_656
C1 Cr1 C1 C2 61.6(2) 2_656
C9 C1 C2 C3 177.5(4) .
C5 C1 C2 C3 1.4(5) .
Cr1 C1 C2 C3 61.5(3) .
C9 C1 C2 Cr1 116.1(5) .
C5 C1 C2 Cr1 -60.1(3) .
C3 Cr1 C2 C3 -176.8(2) 2_656
C4 Cr1 C2 C3 -38.1(3) .
C4 Cr1 C2 C3 -44(3) 2_656
C2 Cr1 C2 C3 141.6(3) 2_656
C5 Cr1 C2 C3 -80.6(3) .
C5 Cr1 C2 C3 57.2(4) 2_656
C1 Cr1 C2 C3 97.2(3) 2_656
C1 Cr1 C2 C3 -116.8(4) .
C3 Cr1 C2 C1 -60.0(4) 2_656
C3 Cr1 C2 C1 116.8(4) .
C4 Cr1 C2 C1 78.7(3) .
C4 Cr1 C2 C1 73(3) 2_656
C2 Cr1 C2 C1 -101.6(3) 2_656
C5 Cr1 C2 C1 36.2(2) .
C5 Cr1 C2 C1 174.0(3) 2_656
C1 Cr1 C2 C1 -146.0(3) 2_656
C1 C2 C3 C4 -2.1(5) .
Cr1 C2 C3 C4 61.9(3) .
C1 C2 C3 C10 176.1(4) .
Cr1 C2 C3 C10 -119.9(5) .
C1 C2 C3 Cr1 -64.0(3) .
C3 Cr1 C3 C4 30.5(3) 2_656
C4 Cr1 C3 C4 59.0(5) 2_656
C2 Cr1 C3 C4 175.7(3) 2_656
C2 Cr1 C3 C4 -117.1(4) .
C5 Cr1 C3 C4 -37.3(3) .
C5 Cr1 C3 C4 96.9(3) 2_656
C1 Cr1 C3 C4 138.6(3) 2_656
C1 Cr1 C3 C4 -79.1(3) .
C3 Cr1 C3 C2 147.7(2) 2_656
C4 Cr1 C3 C2 117.1(4) .
C4 Cr1 C3 C2 176.2(3) 2_656
C2 Cr1 C3 C2 -67.2(5) 2_656
C5 Cr1 C3 C2 79.8(3) .
C5 Cr1 C3 C2 -146.0(3) 2_656
C1 Cr1 C3 C2 -104.3(3) 2_656
C1 Cr1 C3 C2 38.0(3) .
C3 Cr1 C3 C10 -92.0(4) 2_656
C4 Cr1 C3 C10 -122.5(5) .
C4 Cr1 C3 C10 -63.5(5) 2_656
C2 Cr1 C3 C10 53.2(5) 2_656
C2 Cr1 C3 C10 120.3(5) .
C5 Cr1 C3 C10 -159.8(4) .
C5 Cr1 C3 C10 -25.6(4) 2_656
C1 Cr1 C3 C10 16.0(5) 2_656
C1 Cr1 C3 C10 158.4(4) .
C2 C3 C4 C5 2.0(5) .
C10 C3 C4 C5 -176.1(4) .
Cr1 C3 C4 C5 64.2(3) .
C2 C3 C4 Cr1 -62.1(3) .
C10 C3 C4 Cr1 119.8(5) .
C3 Cr1 C4 C3 -177.3(2) 2_656
C4 Cr1 C4 C3 -142.0(3) 2_656
C2 Cr1 C4 C3 -137(3) 2_656
C2 Cr1 C4 C3 38.4(3) .
C5 Cr1 C4 C3 118.0(4) .
C5 Cr1 C4 C3 -100.6(3) 2_656
C1 Cr1 C4 C3 -67.7(4) 2_656
C1 Cr1 C4 C3 81.3(3) .
C3 Cr1 C4 C5 64.7(4) 2_656
C3 Cr1 C4 C5 -118.0(4) .
C4 Cr1 C4 C5 100.0(3) 2_656
C2 Cr1 C4 C5 105(3) 2_656
C2 Cr1 C4 C5 -79.6(3) .
C5 Cr1 C4 C5 141.5(3) 2_656
C1 Cr1 C4 C5 174.3(3) 2_656
C1 Cr1 C4 C5 -36.6(3) .
C3 C4 C5 C6 -175.2(4) .
Cr1 C4 C5 C6 -113.5(5) .
C3 C4 C5 C1 -1.2(5) .
Cr1 C4 C5 C1 60.5(3) .
C3 C4 C5 Cr1 -61.7(3) .
C9 C1 C5 C6 -2.0(6) .
C2 C1 C5 C6 174.7(4) .
Cr1 C1 C5 C6 116.6(4) .
C9 C1 C5 C4 -176.8(4) .
C2 C1 C5 C4 -0.2(5) .
Cr1 C1 C5 C4 -58.2(3) .
C9 C1 C5 Cr1 -118.6(4) .
C2 C1 C5 Cr1 58.1(3) .
C3 Cr1 C5 C6 -12.5(4) 2_656
C3 Cr1 C5 C6 163.9(4) .
C4 Cr1 C5 C6 126.0(5) .
C4 Cr1 C5 C6 30.0(4) 2_656
C2 Cr1 C5 C6 -48.1(5) 2_656
C2 Cr1 C5 C6 -152.4(4) .
C5 Cr1 C5 C6 65.7(3) 2_656
C1 Cr1 C5 C6 57(3) 2_656
C1 Cr1 C5 C6 -115.3(5) .
C3 Cr1 C5 C4 -138.6(3) 2_656
C3 Cr1 C5 C4 37.9(3) .
C4 Cr1 C5 C4 -96.0(3) 2_656
C2 Cr1 C5 C4 -174.1(3) 2_656
C2 Cr1 C5 C4 81.6(3) .
C5 Cr1 C5 C4 -60.3(2) 2_656
C1 Cr1 C5 C4 -69(2) 2_656
C1 Cr1 C5 C4 118.7(4) .
C3 Cr1 C5 C1 102.8(3) 2_656
C3 Cr1 C5 C1 -80.8(3) .
C4 Cr1 C5 C1 -118.7(4) .
C4 Cr1 C5 C1 145.3(2) 2_656
C2 Cr1 C5 C1 67.2(4) 2_656
C2 Cr1 C5 C1 -37.1(2) .
C5 Cr1 C5 C1 -179.0(3) 2_656
C1 Cr1 C5 C1 172(2) 2_656
C4 C5 C6 C7 176.6(5) .
C1 C5 C6 C7 3.2(6) .
Cr1 C5 C6 C7 89.4(5) .
C4 C5 C6 C11 -3.9(7) .
C1 C5 C6 C11 -177.3(4) .
Cr1 C5 C6 C11 -91.2(5) .
C5 C6 C7 C8 -2.1(7) .
C11 C6 C7 C8 178.5(4) .
C5 C6 C7 C12 179.3(4) .
C11 C6 C7 C12 -0.1(7) .
C6 C7 C8 C9 -0.4(7) .
C12 C7 C8 C9 178.2(4) .
C6 C7 C8 C13 179.6(4) .
C12 C7 C8 C13 -1.8(7) .
C7 C8 C9 C1 1.7(7) .
C13 C8 C9 C1 -178.3(4) .
C7 C8 C9 C14 -179.8(5) .
C13 C8 C9 C14 0.2(7) .
C5 C1 C9 C8 -0.5(6) .
C2 C1 C9 C8 -176.3(5) .
Cr1 C1 C9 C8 -86.9(5) .
C5 C1 C9 C14 -179.1(4) .
C2 C1 C9 C14 5.1(7) .
Cr1 C1 C9 C14 94.5(5) .
